data_1540077
loop_
_publ_author_name
'Herbst, J.F.'
'Pinkerton, F.E.'
'Croat, J.J.'
'Yelon, W.B.'

_publ_section_title
;
 Relationships between crystal structure and magnetic properties in Nd2
 Fe14 B
;
_journal_name_full 'Physical Review, Serie 3. B - Condensed Matter (18,1978-)'
_journal_page_first 4176
_journal_page_last 4178
_journal_volume 29
_journal_year 1984
_chemical_formula_sum 'B Fe14 Nd2'
_chemical_name_systematic 'Nd2 Fe14 B'
_space_group_IT_number 136
_symmetry_space_group_name_Hall '-P 4n 2n'
_symmetry_space_group_name_H-M 'P 42/m n m'
_cell_angle_alpha 90
_cell_angle_beta 90
_cell_angle_gamma 90
_cell_formula_units_Z 4
_cell_length_a 8.8
_cell_length_b 8.8
_cell_length_c 12.19
_cell_volume 943.994
_citation_journal_id_ASTM PRBMDO
_cod_data_source_file Herbst_PRBMDO_1984_1955.cif
_cod_data_source_block B1Fe14Nd2
_cod_original_cell_volume 943.9936
_cod_original_formula_sum 'B1 Fe14 Nd2'
_cod_database_code 1540077

loop_
_symmetry_equiv_pos_as_xyz
x,y,z
-y+1/2,x+1/2,z+1/2
-x,-y,z
y+1/2,-x+1/2,z+1/2
x+1/2,-y+1/2,-z+1/2
y,x,-z
-x+1/2,y+1/2,-z+1/2
-y,-x,-z
-x,-y,-z
y-1/2,-x-1/2,-z-1/2
x,y,-z
-y-1/2,x-1/2,-z-1/2
-x-1/2,y-1/2,z-1/2
-y,-x,z
x-1/2,-y-1/2,z-1/2
y,x,z

loop_
_atom_site_label
_atom_site_type_symbol
_atom_site_fract_x
_atom_site_fract_y
_atom_site_fract_z
_atom_site_occupancy
_atom_site_U_iso_or_equiv
Nd2 Nd 0.139 -0.139 0 1 0.0
Fe2 Fe 0 0.5 0 1 0.0
B1 B 0.368 -0.368 0 1 0.0
Fe4 Fe 0.318 0.318 0.247 1 0.0
Fe3 Fe 0.097 0.097 0.205 1 0.0
Fe1 Fe 0.5 0.5 0.113 1 0.0
Fe6 Fe 0.039 0.359 0.176 1 0.0
Fe5 Fe 0.224 0.568 0.128 1 0.0
Nd1 Nd 0.266 0.266 0 1 0.0
